data_1506981
loop_
_publ_author_name
'Isobe, Hiroyuki'
'Sato, Sota'
'Tanaka, Takatsugu'
'Tokuyama, Hidetoshi'
'Nakamura, Eiichi'

_publ_section_title
;
 Thermal and palladium-catalyzed [3 + 2] synthesis of cyclopentadienone
 acetals from cyclopropenone acetals and acetylenes.
;
_journal_issue 20
_journal_name_full 'Organic letters'
_journal_page_first 3569
_journal_page_last 3571
_journal_paper_doi 10.1021/ol0483450
_journal_volume 6
_journal_year 2004
_chemical_compound_source 'Nakamura laboratory'
_chemical_formula_moiety 'C17 H26 O6 Si '
_chemical_formula_sum 'C17 H26 O6 Si'
_chemical_formula_weight 354.475
_chemical_name_systematic
;
 ?
;
_space_group_IT_number 2
_symmetry_cell_setting triclinic
_symmetry_space_group_name_Hall '-P 1'
_symmetry_space_group_name_H-M 'P -1'
_atom_sites_solution_hydrogens geom
_audit_creation_method maXus
_cell_angle_alpha 90.589(4)
_cell_angle_beta 99.965(5)
_cell_angle_gamma 108.200(5)
_cell_formula_units_Z 2
_cell_length_a 8.6610(4)
_cell_length_b 9.2980(7)
_cell_length_c 12.9150(10)
_cell_measurement_temperature 298
_cell_volume 970.81(12)
_computing_cell_refinement 'HKL Scalepack'
_computing_data_collection 'DIP Image plate'
_computing_data_reduction 'maXus (Mackay et al., 1999)'
_computing_molecular_graphics 'Ortep (Johnson, 1976)'
_computing_publication_material 'maXus(Mackay et al., 1999)'
_computing_structure_refinement 'maXus(Mackay et al., 1999)'
_diffrn_measurement_device 'DIP Image plate'
_diffrn_measurement_method IP
_diffrn_radiation_source 'fine-focus sealed tube'
_diffrn_radiation_type ' MoK\a'
_diffrn_radiation_wavelength_id all
_diffrn_reflns_limit_h_max 10
_diffrn_reflns_limit_h_min 0
_diffrn_reflns_limit_k_max 10
_diffrn_reflns_limit_k_min -11
_diffrn_reflns_limit_l_max 15
_diffrn_reflns_limit_l_min -15
_diffrn_reflns_number 3081
_diffrn_reflns_theta_full 25.61
_diffrn_reflns_theta_max 25.61
_diffrn_reflns_theta_min 3.83
_exptl_absorpt_coefficient_mu 0.15
_exptl_absorpt_correction_type none
_exptl_crystal_colour Colourless
_exptl_crystal_density_diffrn 1.213
_exptl_crystal_density_method 'not measured'
_exptl_crystal_description Cube
_exptl_crystal_F_000 380
_exptl_crystal_size_max 0.2
_exptl_crystal_size_mid 0.2
_exptl_crystal_size_min 0.2
_refine_diff_density_max 0.26
_refine_diff_density_min -0.17
_refine_diff_density_rms 0.03
_refine_ls_extinction_coef 23E5(4)
_refine_ls_extinction_expression
;
 equation(22) p292 'Crystallographic Computing' (1970)
 coefficient is multiplied by 10^4
;
_refine_ls_extinction_method Zachariasen
_refine_ls_goodness_of_fit_all 0.355
_refine_ls_goodness_of_fit_gt 0.347
_refine_ls_goodness_of_fit_ref 0.347
_refine_ls_hydrogen_treatment refxyz
_refine_ls_matrix_type full
_refine_ls_number_constraints 26
_refine_ls_number_parameters 218
_refine_ls_number_reflns 2761
_refine_ls_number_restraints 0
_refine_ls_R_factor_all 0.054
_refine_ls_R_factor_gt 0.050
_refine_ls_shift/su_max 0.025
_refine_ls_shift/su_mean 0.005
_refine_ls_structure_factor_coef F^2^
_refine_ls_weighting_details ' w = 1 / ( s^2^(Fo^2^) + 0.10000 * Fo^2^)'
_refine_ls_weighting_scheme sigma
_refine_ls_wR_factor_all 0.103
_refine_ls_wR_factor_gt 0.103
_refine_ls_wR_factor_ref 0.103
_reflns_d_resolution_high 0.64
_reflns_d_resolution_low 1.63
_reflns_limit_h_max 10
_reflns_limit_h_min 0
_reflns_limit_k_max 10
_reflns_limit_k_min -11
_reflns_limit_l_max 15
_reflns_limit_l_min -15
_reflns_number_gt 2761
_reflns_number_total 3129
_reflns_threshold_expression 'I> 3.00 sigma(I)'
_cod_data_source_file ol0483450si20040820_035617.cif
_cod_data_source_block 14j
_cod_depositor_comments
;
The following automatic conversions were performed:

'_symmetry_cell_setting' value 'Triclinic' changed to 'triclinic'
according to /home/saulius/struct/CIF-dictionaries/cif_core.dic
dictionary named 'cif_core.dic' version 2.4.1 from 2010-06-29.

Automatic conversion script
Id: cif_fix_values 1715 2011-07-08 13:25:40Z adriana 
;
_cod_original_cell_volume 970.81(11)
_cod_original_sg_symbol_H-M 'P -1          '
_cod_original_formula_sum 'C17 H26 O6 Si '
_cod_database_code 1506981

loop_
_symmetry_equiv_pos_as_xyz
+X,+Y,+Z
-X,-Y,-Z

loop_
_atom_site_label
_atom_site_fract_x
_atom_site_fract_y
_atom_site_fract_z
_atom_site_U_iso_or_equiv
_atom_site_occupancy
_atom_site_adp_type
Si1 0.70731(6) -0.12032(5) 0.11304(4) 0.0570(3) 1.00 Uij
O2 0.91677(14) 0.16784(13) 0.29900(10) 0.0541(6) 1.00 Uij
O3 0.76665(15) 0.24905(13) 0.15614(9) 0.0546(6) 1.00 Uij
C4 0.5262(2) -0.03790(18) 0.25882(13) 0.0531(8) 1.00 Uij
O5 0.28358(17) -0.04375(15) 0.38307(12) 0.0714(7) 1.00 Uij
C6 0.6978(2) 0.35895(19) 0.38455(13) 0.0570(8) 1.00 Uij
C7 0.6577(2) 0.00081(18) 0.21116(12) 0.0500(7) 1.00 Uij
C8 0.8804(2) 0.4018(2) 0.17368(15) 0.0619(9) 1.00 Uij
C9 0.75910(19) 0.16659(18) 0.24673(12) 0.0479(7) 1.00 Uij
O10 0.3979(2) 0.1959(2) 0.44212(19) 0.1152(12) 1.00 Uij
C11 0.65699(19) 0.21279(18) 0.32147(12) 0.0508(7) 1.00 Uij
O12 0.6247(2) 0.45223(16) 0.33541(11) 0.0766(8) 1.00 Uij
O13 0.7866(2) 0.38997(19) 0.46882(12) 0.0855(9) 1.00 Uij
C14 0.3992(2) 0.0900(2) 0.39085(15) 0.0598(9) 1.00 Uij
C15 0.52430(19) 0.09082(19) 0.32589(13) 0.0524(8) 1.00 Uij
C16 1.0375(2) 0.3178(2) 0.32170(16) 0.0604(8) 1.00 Uij
C17 1.0532(2) 0.4056(2) 0.22314(16) 0.0618(9) 1.00 Uij
C18 0.9024(3) -0.1591(3) 0.16771(18) 0.0834(13) 1.00 Uij
C19 0.7284(3) -0.0252(3) -0.01162(16) 0.0811(13) 1.00 Uij
C20 0.1545(3) -0.0562(3) 0.44403(18) 0.0786(12) 1.00 Uij
C21 1.1616(3) 0.5701(3) 0.2551(2) 0.0829(12) 1.00 Uij
C22 1.1296(3) 0.3322(3) 0.1471(2) 0.0862(13) 1.00 Uij
C23 0.6533(4) 0.5946(3) 0.3946(2) 0.0981(16) 1.00 Uij
C24 0.5343(4) -0.3023(3) 0.0864(2) 0.0903(13) 1.00 Uij
H18A 0.927371 -0.220982 0.117262 0.101018 1.00 Uiso
H18B 0.890142 -0.210873 0.231182 0.101018 1.00 Uiso
H18C 0.990743 -0.064519 0.183240 0.101018 1.00 Uiso
H24A 0.556053 -0.366965 0.036217 0.103423 1.00 Uiso
H24B 0.433786 -0.281692 0.058463 0.103423 1.00 Uiso
H24C 0.522987 -0.351953 0.150772 0.103423 1.00 Uiso
H19A 0.753711 -0.088114 -0.061206 0.097621 1.00 Uiso
H19B 0.816007 0.069961 0.002671 0.097621 1.00 Uiso
H19C 0.626634 -0.007454 -0.040587 0.097621 1.00 Uiso
H20A 0.077152 -0.157206 0.434287 0.095738 1.00 Uiso
H20B 0.097937 0.014788 0.420678 0.095738 1.00 Uiso
H20C 0.203212 -0.033004 0.517325 0.095738 1.00 Uiso
H4 0.448345 -0.138544 0.246387 0.069431 1.00 Uiso
H23A 0.596854 0.654801 0.353424 0.113825 1.00 Uiso
H23B 0.769561 0.649280 0.411050 0.113825 1.00 Uiso
H23C 0.611047 0.573501 0.458731 0.113825 1.00 Uiso
H16A 1.004185 0.374097 0.371473 0.075745 1.00 Uiso
H16B 1.143284 0.308493 0.351139 0.075745 1.00 Uiso
H8A 0.884498 0.447850 0.107583 0.077712 1.00 Uiso
H8B 0.842879 0.459367 0.220163 0.077712 1.00 Uiso
H22A 1.238772 0.335789 0.180759 0.102302 1.00 Uiso
H22B 1.135945 0.386810 0.084470 0.102302 1.00 Uiso
H22C 1.062415 0.228537 0.128831 0.102302 1.00 Uiso
H21A 1.271778 0.573693 0.286440 0.096372 1.00 Uiso
H21B 1.114720 0.612709 0.304916 0.096372 1.00 Uiso
H21C 1.164971 0.627269 0.193615 0.096372 1.00 Uiso

loop_
_atom_site_aniso_label
_atom_site_aniso_U_11
_atom_site_aniso_U_22
_atom_site_aniso_U_33
_atom_site_aniso_U_12
_atom_site_aniso_U_13
_atom_site_aniso_U_23
Si1 0.0624(4) 0.0471(4) 0.0546(4) 0.0177(3) 0.0191(2) -.0085(2)
O2 0.0482(7) 0.0478(7) 0.0588(7) 0.0156(5) 0.0083(5) 0.0006(5)
O3 0.0594(7) 0.0453(7) 0.0493(6) 0.0114(5) 0.0103(5) 0.0027(5)
C4 0.0556(9) 0.0418(8) 0.0543(9) 0.0127(7) 0.0162(6) -.0048(6)
O5 0.0657(8) 0.0607(8) 0.0800(9) 0.0142(6) 0.0359(6) -.0023(7)
C6 0.0626(10) 0.0467(9) 0.0543(9) 0.0160(7) 0.0172(7) -.0076(7)
C7 0.0530(9) 0.0416(8) 0.0482(8) 0.0136(6) 0.0122(6) -.0039(6)
C8 0.0689(11) 0.0453(9) 0.0629(10) 0.0155(8) 0.0181(8) 0.0057(7)
C9 0.0501(9) 0.0409(8) 0.0463(8) 0.0148(6) 0.0110(6) -.0020(6)
O10 0.1054(13) 0.0747(10) 0.1519(17) 0.0049(9) 0.0773(12) -.0435(11)
C11 0.0527(9) 0.0448(9) 0.0476(8) 0.0159(7) 0.0097(6) -.0059(6)
O12 0.0944(10) 0.0562(8) 0.0718(9) 0.0390(7) 0.0094(7) -.0123(6)
O13 0.0995(11) 0.0743(10) 0.0670(9) 0.0339(8) -.0095(8) -.0277(7)
C14 0.0568(10) 0.0547(10) 0.0618(10) 0.0203(8) 0.0192(7) -.0049(8)
C15 0.0514(9) 0.0467(9) 0.0523(8) 0.0154(7) 0.0144(6) -.0040(7)
C16 0.0493(9) 0.0535(10) 0.0679(11) 0.0116(7) 0.0064(7) -.0054(8)
C17 0.0541(10) 0.0481(10) 0.0738(11) 0.0076(7) 0.0214(8) -.0029(8)
C18 0.0898(15) 0.0795(14) 0.0773(13) 0.0461(12) 0.0262(10) 0.0046(11)
C19 0.0952(16) 0.0843(15) 0.0569(11) 0.0396(13) 0.0248(10) -.0032(10)
C20 0.0684(12) 0.0814(14) 0.0808(13) 0.0266(10) 0.0400(10) 0.0143(11)
C21 0.0695(13) 0.0557(12) 0.1078(18) 0.0010(9) 0.0240(11) -.0017(12)
C22 0.0761(13) 0.0744(14) 0.0996(16) 0.0189(10) 0.0435(11) -.0018(12)
C23 0.133(2) 0.0558(13) 0.0958(17) 0.0428(14) 0.0268(15) -.0139(11)
C24 0.0945(16) 0.0609(13) 0.0982(17) 0.0057(11) 0.0296(13) -.0301(12)

loop_
_atom_type_symbol
_atom_type_description
_atom_type_scat_dispersion_real
_atom_type_scat_dispersion_imag
_atom_type_scat_source
'C ' 'C ' 0.0033 0.0016 'Waasmaier & Kirfel, 1995'
'H ' 'H ' 0.0000 0.0000 'Waasmaier & Kirfel, 1995'
'O ' 'O ' 0.0106 0.0060 'Waasmaier & Kirfel, 1995'
Si Si 0.0817 0.0704 'Waasmaier & Kirfel, 1995'

loop_
_diffrn_radiation_wavelength
0.71073
